data_2003464
loop_
_publ_author_name
'Cheng, B.'
'Scheidt, W. R.'

_publ_section_title
;
 (2,3,7,8,12,13,17,18-Octaethylporphinato)perchloratomanganese(III)
;
_journal_issue 5
_journal_name_full 'Acta Crystallographica Section C'
_journal_page_first 825
_journal_page_last 828
_journal_paper_doi 10.1107/S0108270194013181
_journal_volume 51
_journal_year 1995
_chemical_formula_moiety 'C36 H44 Cl Mn N4 O4'
_chemical_formula_sum 'C36 H44 Cl Mn N4 O4'
_chemical_formula_weight 687.14
_chemical_name_systematic
;
(2,3,7,8,12,13,17,18-Octaethylporphinato)perchloratoanganese(III)
;
_space_group_IT_number 14
_symmetry_cell_setting monoclinic
_symmetry_space_group_name_Hall '-P 2ybc'
_symmetry_space_group_name_H-M 'P 1 21/c 1'
_cell_angle_alpha 90.00
_cell_angle_beta 105.86(1)
_cell_angle_gamma 90.00
_cell_formula_units_Z 4
_cell_length_a 13.457(1)
_cell_length_b 14.082(2)
_cell_length_c 18.845(1)
_cell_measurement_reflns_used 250
_cell_measurement_temperature 127(2)
_cell_measurement_theta_max 20.8
_cell_measurement_theta_min 5.1
_cell_volume 3435.2(6)
_computing_cell_refinement MADNES
_computing_data_collection 'MADNES (Ref?, 19??)'
_computing_data_reduction MADNES
_computing_molecular_graphics 'ORTEPII (Johnson, 1976)'
_computing_publication_material 'CIFTAB SHELXL93'
_computing_structure_refinement 'SHELXL93 (Sheldrick, 1994)'
_computing_structure_solution 'SHELXS86 (Sheldrick, 1990)'
_diffrn_ambient_temperature 127(2)
_diffrn_measurement_device 'Enraf-Nonius FAST area-detector'
_diffrn_measurement_method '\w or ellipsoid-mask fitting'
_diffrn_radiation_monochromator graphite
_diffrn_radiation_source 'rotating anode'
_diffrn_radiation_type MoK\a
_diffrn_radiation_wavelength 0.71073
_diffrn_reflns_av_R_equivalents 0.0459
_diffrn_reflns_av_sigmaI/netI 0.0357
_diffrn_reflns_limit_h_max 18
_diffrn_reflns_limit_h_min -16
_diffrn_reflns_limit_k_max 19
_diffrn_reflns_limit_k_min -10
_diffrn_reflns_limit_l_max 21
_diffrn_reflns_limit_l_min -26
_diffrn_reflns_number 25492
_diffrn_reflns_reduction_process MADNES
_diffrn_reflns_theta_max 29.75
_diffrn_reflns_theta_min 2.21
_diffrn_standards_decay_% insignificant
_exptl_absorpt_coefficient_mu 0.506
_exptl_absorpt_correction_T_max 0.773
_exptl_absorpt_correction_T_min 0.675
_exptl_absorpt_correction_type 'DIFABS (Walker & Stuart, 1983)'
_exptl_crystal_colour black
_exptl_crystal_density_diffrn 1.329
_exptl_crystal_description square-bipyramid
_exptl_crystal_F_000 1448
_exptl_crystal_size_max 0.40
_exptl_crystal_size_mid 0.25
_exptl_crystal_size_min 0.15
_refine_diff_density_max 0.966
_refine_diff_density_min -0.755
_refine_ls_extinction_method none
_refine_ls_goodness_of_fit_all 1.067
_refine_ls_goodness_of_fit_obs 1.101
_refine_ls_matrix_type full
_refine_ls_number_parameters 423
_refine_ls_number_reflns 8588
_refine_ls_number_restraints 0
_refine_ls_restrained_S_all 1.067
_refine_ls_restrained_S_obs 1.101
_refine_ls_R_factor_all 0.0612
_refine_ls_R_factor_obs 0.0463
_refine_ls_shift/esd_max 0.000
_refine_ls_shift/esd_mean 0.000
_refine_ls_structure_factor_coef Fsqd
_refine_ls_weighting_details 'w=1/[\s^2^(Fo^2^)+(0.0496P)^2^+3.4902P] where P'
_refine_ls_weighting_scheme calc
_refine_ls_wR_factor_all 0.1170
_refine_ls_wR_factor_obs 0.1090
_reflns_number_observed 7058
_reflns_number_total 8588
_reflns_observed_criterion >2sigma(I)
_cod_data_source_file jz1011.cif
_cod_data_source_block a
_cod_depositor_comments
;
The following automatic conversions were performed:

'_refine_ls_weighting_scheme' value
'w=1/[\s^2^(Fo^2^)+(0.0496P)^2^+3.4902P] where P' was changed to
'calc'. New tag '_refine_ls_weighting_details' was created. The value
of the new tag was set to 'w=1/[\s^2^(Fo^2^)+(0.0496P)^2^+3.4902P]
where P'.

Automatic conversion script
Id: cif_fix_values 3143 2015-03-26 13:38:13Z robertas 
;
_cod_original_sg_symbol_H-M 'P 21/c'
_cod_database_code 2003464

loop_
_symmetry_equiv_pos_as_xyz
x,y,z
x,1/2-y,1/2+z
-x,-y,-z
-x,1/2+y,1/2-z

loop_
_atom_site_aniso_label
_atom_site_aniso_U_11
_atom_site_aniso_U_12
_atom_site_aniso_U_13
_atom_site_aniso_U_22
_atom_site_aniso_U_23
_atom_site_aniso_U_33
Mn 0.01101(14) -0.00203(10) 0.00251(11) 0.01261(13) -0.00053(10) 0.01215(14)
N(1) 0.0122(7) -0.0012(5) 0.0023(6) 0.0128(7) -0.0014(5) 0.0129(7)
N(2) 0.0147(8) -0.0014(6) 0.0050(6) 0.0143(7) 0.0004(5) 0.0130(7)
N(3) 0.0130(8) -0.0038(6) 0.0049(7) 0.0162(7) -0.0027(6) 0.0167(8)
N(4) 0.0121(8) -0.0006(6) 0.0030(6) 0.0152(7) -0.0008(6) 0.0157(8)
C(a1) 0.0153(9) -0.0015(6) 0.0058(7) 0.0130(8) -0.0011(6) 0.0140(8)
C(a2) 0.0133(9) -0.0010(7) 0.0041(7) 0.0163(8) -0.0026(6) 0.0113(8)
C(a3) 0.0152(9) 0.0014(7) 0.0037(7) 0.0156(8) -0.0011(6) 0.0133(8)
C(a4) 0.0204(10) -0.0002(7) 0.0084(8) 0.0148(8) 0.0000(7) 0.0149(9)
C(a5) 0.0182(10) -0.0055(7) 0.0080(8) 0.0183(8) -0.0035(7) 0.0147(9)
C(a6) 0.0128(9) -0.0031(7) 0.0066(8) 0.0205(9) -0.0063(7) 0.0160(9)
C(a7) 0.0135(9) 0.0011(7) 0.0033(8) 0.0183(8) -0.0042(7) 0.0171(9)
C(a8) 0.0157(9) 0.0013(7) 0.0036(8) 0.0157(8) -0.0001(7) 0.0152(9)
C(b1) 0.0145(9) -0.0030(7) 0.0060(8) 0.0162(8) -0.0025(7) 0.0163(9)
C(b2) 0.0135(9) -0.0021(7) 0.0054(7) 0.0172(8) -0.0027(7) 0.0140(9)
C(b3) 0.0197(10) 0.0031(7) 0.0064(8) 0.0171(9) 0.0024(7) 0.0179(9)
C(b4) 0.0228(10) 0.0016(7) 0.0072(8) 0.0157(8) 0.0010(7) 0.0164(9)
C(b5) 0.0192(10) -0.0073(7) 0.0109(8) 0.0212(9) -0.0057(7) 0.0192(10)
C(b6) 0.0152(9) -0.0065(7) 0.0097(8) 0.0240(9) -0.0092(7) 0.0182(9)
C(b7) 0.0144(9) 0.0036(7) 0.0040(8) 0.0208(9) -0.0023(7) 0.0172(9)
C(b8) 0.0158(9) 0.0039(7) 0.0034(8) 0.0201(9) 0.0010(7) 0.0170(9)
C(m1) 0.0172(9) 0.0008(7) 0.0050(8) 0.0143(8) 0.0015(7) 0.0167(9)
C(m2) 0.0140(9) -0.0005(7) 0.0035(7) 0.0167(8) -0.0021(7) 0.0142(8)
C(m3) 0.0230(10) -0.0055(7) 0.0078(8) 0.0152(8) -0.0013(7) 0.0176(9)
C(m4) 0.0113(8) -0.0009(7) 0.0046(8) 0.0220(9) -0.0057(7) 0.0193(9)
C(11) 0.0204(10) -0.0053(8) 0.0053(9) 0.0190(9) 0.0030(8) 0.0279(11)
C(21) 0.0136(9) -0.0032(7) 0.0031(8) 0.0225(9) -0.0010(7) 0.0218(10)
C(31) 0.0187(10) 0.0041(8) 0.0014(9) 0.0235(10) 0.0070(8) 0.0281(11)
C(41) 0.0265(11) 0.0005(8) 0.0095(9) 0.0181(9) 0.0051(7) 0.0225(10)
C(51) 0.0272(11) -0.0104(8) 0.0115(10) 0.0235(10) -0.0033(8) 0.0255(11)
C(61) 0.0152(10) -0.0073(8) 0.0081(9) 0.0301(11) -0.0102(8) 0.0255(11)
C(71) 0.0145(9) 0.0050(8) -0.0001(8) 0.0277(10) -0.0023(8) 0.0221(10)
C(81) 0.0176(10) 0.0046(8) 0.0044(9) 0.0258(10) 0.0093(8) 0.0247(11)
C(12) 0.066(2) -0.0067(12) 0.028(2) 0.0173(11) -0.0059(11) 0.060(2)
C(22) 0.0238(12) -0.0027(10) -0.0022(10) 0.0387(13) -0.0139(10) 0.0275(12)
C(32) 0.0282(12) -0.0033(10) 0.0011(10) 0.0471(14) 0.0062(10) 0.0191(11)
C(42) 0.052(2) 0.0023(10) 0.0263(14) 0.0194(10) 0.0012(10) 0.047(2)
C(52) 0.054(2) -0.0093(11) 0.0192(14) 0.0230(11) -0.0097(10) 0.0419(15)
C(62) 0.0225(12) -0.0091(11) 0.0060(10) 0.053(2) -0.0177(11) 0.0294(13)
C(72) 0.037(2) 0.030(2) -0.0092(12) 0.083(2) -0.0223(14) 0.0287(14)
C(82) 0.0282(12) 0.0003(8) 0.0047(11) 0.0192(10) 0.0042(9) 0.0409(14)
Cl 0.0175(2) -0.0006(2) 0.0061(2) 0.0170(2) -0.0026(2) 0.0157(2)
O(1) 0.0297(8) -0.0108(6) 0.0066(6) 0.0178(7) -0.0055(5) 0.0174(7)
O(2) 0.0407(10) -0.0043(7) 0.0192(8) 0.0282(8) -0.0129(7) 0.0283(9)
O(3) 0.0564(12) 0.0130(8) 0.0175(9) 0.0256(8) 0.0102(7) 0.0311(9)
O(4) 0.0163(8) -0.0073(7) 0.0062(7) 0.0541(11) -0.0103(8) 0.0345(10)

loop_
_atom_site_label
_atom_site_occupancy
_atom_site_fract_x
_atom_site_fract_y
_atom_site_fract_z
_atom_site_U_iso_or_equiv
_atom_site_thermal_displace_type
_atom_site_calc_flag
_atom_site_refinement_flags
_atom_site_type_symbol
Mn 1 0.35410(2) -0.01179(2) 0.05945(2) 0.01205(8) Uani d . Mn
N(1) 1 0.23946(12) -0.10679(11) 0.03400(9) 0.0128(3) Uani d . N
N(2) 1 0.26936(13) 0.07572(11) -0.01715(9) 0.0138(3) Uani d . N
N(3) 1 0.47628(13) 0.07420(11) 0.07083(9) 0.0152(3) Uani d . N
N(4) 1 0.44663(12) -0.10843(11) 0.12172(9) 0.0145(3) Uani d . N
C(a1) 1 0.23893(15) -0.19570(12) 0.06487(10) 0.0138(4) Uani d . C
C(a2) 1 0.14080(15) -0.09344(13) -0.01113(10) 0.0135(4) Uani d . C
C(a3) 1 0.1677(2) 0.06444(13) -0.05711(10) 0.0147(4) Uani d . C
C(a4) 1 0.2984(2) 0.16315(13) -0.03769(11) 0.0160(4) Uani d . C
C(a5) 1 0.4771(2) 0.16276(13) 0.03977(11) 0.0164(4) Uani d . C
C(a6) 1 0.57557(15) 0.06001(14) 0.11459(11) 0.0159(4) Uani d . C
C(a7) 1 0.5480(2) -0.09686(13) 0.16193(11) 0.0164(4) Uani d . C
C(a8) 1 0.4179(2) -0.19587(13) 0.14225(11) 0.0157(4) Uani d . C
C(b1) 1 0.1390(2) -0.23915(13) 0.03743(11) 0.0153(4) Uani d . C
C(b2) 1 0.07795(15) -0.17587(13) -0.00965(11) 0.0146(4) Uani d . C
C(b3) 1 0.1332(2) 0.14501(14) -0.10467(11) 0.0180(4) Uani d . C
C(b4) 1 0.2146(2) 0.20628(13) -0.09232(11) 0.0179(4) Uani d . C
C(b5) 1 0.5782(2) 0.20466(14) 0.06464(11) 0.0188(4) Uani d . C
C(b6) 1 0.6396(2) 0.14064(14) 0.11037(11) 0.0181(4) Uani d . C
C(b7) 1 0.5832(2) -0.17798(14) 0.20882(11) 0.0175(4) Uani d . C
C(b8) 1 0.5021(2) -0.23937(14) 0.19658(11) 0.0179(4) Uani d . C
C(m1) 1 0.3216(2) -0.23623(13) 0.11549(11) 0.0160(4) Uani d . C
H(m1) 1 0.3113(2) -0.29737(13) 0.13360(11) 0.019 Uiso calc R H
C(m2) 1 0.10688(15) -0.01341(13) -0.05264(10) 0.0151(4) Uani d . C
H(m2) 1 0.03638(15) -0.01146(13) -0.08032(10) 0.018 Uiso calc R H
C(m3) 1 0.3944(2) 0.20371(13) -0.01070(11) 0.0182(4) Uani d . C
H(m3) 1 0.4044(2) 0.26516(13) -0.02836(11) 0.022 Uiso calc R H
C(m4) 1 0.60877(15) -0.01929(14) 0.15708(11) 0.0175(4) Uani d . C
H(m4) 1 0.67901(15) -0.02085(14) 0.18534(11) 0.021 Uiso calc R H
C(11) 1 0.1107(2) -0.33633(14) 0.05781(13) 0.0227(4) Uani d . C
H(11a) 1 0.0349(2) -0.33959(14) 0.04924(13) 0.027 Uiso calc R H
H(11b) 1 0.1429(2) -0.34666(14) 0.11112(13) 0.027 Uiso calc R H
C(21) 1 -0.0308(2) -0.18841(15) -0.05566(12) 0.0197(4) Uani d . C
H(21a) 1 -0.0687(2) -0.12793(15) -0.05703(12) 0.024 Uiso calc R H
H(21b) 1 -0.0652(2) -0.23715(15) -0.03281(12) 0.024 Uiso calc R H
C(31) 1 0.0297(2) 0.1548(2) -0.15903(13) 0.0244(5) Uani d . C
H(31a) 1 0.0190(2) 0.2220(2) -0.17470(13) 0.029 Uiso calc R H
H(31b) 1 -0.0244(2) 0.1376(2) -0.13470(13) 0.029 Uiso calc R H
C(41) 1 0.2196(2) 0.30122(14) -0.12685(12) 0.0218(4) Uani d . C
H(41a) 1 0.1659(2) 0.30413(14) -0.17469(12) 0.026 Uiso calc R H
H(41b) 1 0.2877(2) 0.30813(14) -0.13688(12) 0.026 Uiso calc R H
C(51) 1 0.6064(2) 0.30176(15) 0.04332(13) 0.0246(5) Uani d . C
H(51a) 1 0.5736(2) 0.31178(15) -0.00994(13) 0.030 Uiso calc R H
H(51b) 1 0.6822(2) 0.30503(15) 0.05145(13) 0.030 Uiso calc R H
C(61) 1 0.7524(2) 0.1493(2) 0.14909(12) 0.0231(4) Uani d . C
H(61a) 1 0.7842(2) 0.1941(2) 0.12128(12) 0.028 Uiso calc R H
H(61b) 1 0.7855(2) 0.0866(2) 0.14856(12) 0.028 Uiso calc R H
C(71) 1 0.6873(2) -0.1882(2) 0.26288(12) 0.0225(4) Uani d . C
H(71a) 1 0.7398(2) -0.1588(2) 0.24192(12) 0.027 Uiso calc R H
H(71b) 1 0.7040(2) -0.2565(2) 0.27052(12) 0.027 Uiso calc R H
C(81) 1 0.4979(2) -0.3345(2) 0.23104(12) 0.0230(4) Uani d . C
H(81a) 1 0.4332(2) -0.3390(2) 0.24622(12) 0.028 Uiso calc R H
H(81b) 1 0.5565(2) -0.3397(2) 0.27606(12) 0.028 Uiso calc R H
C(12) 1 0.1443(3) -0.4155(2) 0.0147(2) 0.0456(7) Uani d . C
H(12a) 1 0.1245(16) -0.4770(2) 0.0312(9) 0.068 Uiso calc R H
H(12b) 1 0.2194(3) -0.4133(10) 0.0233(10) 0.068 Uiso calc R H
H(12c) 1 0.1106(14) -0.4074(9) -0.0380(2) 0.068 Uiso calc R H
C(22) 1 -0.0353(2) -0.2187(2) -0.13468(14) 0.0318(5) Uani d . C
H(22a) 1 -0.1076(2) -0.2253(13) -0.1634(3) 0.048 Uiso calc R H
H(22b) 1 0.0002(13) -0.2796(7) -0.1336(2) 0.048 Uiso calc R H
H(22c) 1 -0.0015(13) -0.1705(7) -0.1575(4) 0.048 Uiso calc R H
C(32) 1 0.0175(2) 0.0923(2) -0.22732(13) 0.0325(5) Uani d . C
H(32a) 1 -0.0516(6) 0.1013(11) -0.2609(5) 0.049 Uiso calc R H
H(32b) 1 0.0267(15) 0.0255(2) -0.2123(2) 0.049 Uiso calc R H
H(32c) 1 0.0697(10) 0.1100(10) -0.2524(6) 0.049 Uiso calc R H
C(42) 1 0.2039(2) 0.3839(2) -0.0787(2) 0.0369(6) Uani d . C
H(42a) 1 0.2076(16) 0.4439(2) -0.1041(5) 0.055 Uiso calc R H
H(42b) 1 0.2578(10) 0.3825(9) -0.0317(5) 0.055 Uiso calc R H
H(42c) 1 0.1360(7) 0.3783(8) -0.0693(10) 0.055 Uiso calc R H
C(52) 1 0.5729(2) 0.3812(2) 0.0869(2) 0.0383(6) Uani d . C
H(52a) 1 0.5971(14) 0.4424(2) 0.0731(9) 0.057 Uiso calc R H
H(52b) 1 0.6028(13) 0.3704(8) 0.1398(2) 0.057 Uiso calc R H
H(52c) 1 0.4974(3) 0.3820(10) 0.0758(9) 0.057 Uiso calc R H
C(62) 1 0.7750(2) 0.1833(2) 0.22853(14) 0.0352(6) Uani d . C
H(62a) 1 0.8499(2) 0.1863(14) 0.2504(4) 0.053 Uiso calc R H
H(62b) 1 0.7446(13) 0.1389(8) 0.2568(3) 0.053 Uiso calc R H
H(62c) 1 0.7450(13) 0.2465(6) 0.2296(2) 0.053 Uiso calc R H
C(72) 1 0.6932(2) -0.1423(3) 0.3372(2) 0.0532(9) Uani d . C
H(72a) 1 0.7632(6) -0.1493(16) 0.3699(5) 0.080 Uiso calc R H
H(72b) 1 0.6439(14) -0.1734(12) 0.3595(6) 0.080 Uiso calc R H
H(72c) 1 0.6761(19) -0.0747(4) 0.3300(2) 0.080 Uiso calc R H
C(82) 1 0.5026(2) -0.4173(2) 0.18025(15) 0.0304(5) Uani d . C
H(82a) 1 0.5014(15) -0.4772(2) 0.2065(4) 0.046 Uiso calc R H
H(82b) 1 0.5663(7) -0.4134(8) 0.1648(8) 0.046 Uiso calc R H
H(82c) 1 0.4429(8) -0.4147(8) 0.1367(5) 0.046 Uiso calc R H
Cl 1 0.24208(4) 0.00980(3) 0.19261(3) 0.01641(10) Uani d . Cl
O(1) 1 0.30622(12) 0.05260(10) 0.15020(8) 0.0216(3) Uani d . O
O(2) 1 0.23653(14) 0.07623(12) 0.24836(9) 0.0305(4) Uani d . O
O(3) 1 0.2872(2) -0.07667(12) 0.22398(10) 0.0366(4) Uani d . O
O(4) 1 0.14254(12) -0.00647(14) 0.14352(10) 0.0351(4) Uani d . O

loop_
_atom_type_symbol
_atom_type_description
_atom_type_scat_source
_atom_type_scat_dispersion_real
_atom_type_scat_dispersion_imag
Mn Mn 'International Tables Vol C Tables 4.2.6.8 and 6.1.1.4' 0.3368 0.7
Cl Cl 'International Tables Vol C Tables 4.2.6.8 and 6.1.1.4' 0.1484 0.1
O O 'International Tables Vol C Tables 4.2.6.8 and 6.1.1.4' 0.0106 0.006
N N 'International Tables Vol C Tables 4.2.6.8 and 6.1.1.4' 0.0061 0.003
C C 'International Tables Vol C Tables 4.2.6.8 and 6.1.1.4' 0.0033 0.001
H H 'International Tables Vol C Tables 4.2.6.8 and 6.1.1.4' 0.0000 0.000

loop_
_geom_angle_atom_site_label_1
_geom_angle_atom_site_label_2
_geom_angle_atom_site_label_3
_geom_angle
_geom_angle_publ_flag
N(1) Mn N(2) 89.36(6) y
N(1) Mn N(3) 170.44(7) y
N(1) Mn N(4) 90.07(7) y
N(2) Mn N(3) 89.67(7) y
N(2) Mn N(4) 170.22(7) y
N(3) Mn N(4) 89.28(7) y
N(1) Mn O(1) 95.30(6) y
N(2) Mn O(1) 94.44(6) y
N(3) Mn O(1) 94.26(6) y
N(4) Mn O(1) 95.34(6) y
C(a1) N(1) Mn 126.73(13) y
C(a2) N(1) Mn 127.32(12) y
C(a3) N(2) Mn 127.44(13) y
C(a4) N(2) Mn 127.09(13) y
C(a5) N(3) Mn 127.00(14) y
C(a6) N(3) Mn 127.46(13) y
C(a7) N(4) Mn 127.45(13) y
C(a8) N(4) Mn 126.66(13) y
C(a1) N(1) C(a2) 105.56(15) y
C(a3) N(2) C(a4) 105.4(2) y
C(a5) N(3) C(a6) 105.4(2) y
C(a7) N(4) C(a8) 105.3(2) y
N(1) C(a1) C(b1) 110.2(2) y
N(1) C(a2) C(b2) 110.4(2) y
N(2) C(a3) C(b3) 110.6(2) y
N(2) C(a4) C(b4) 110.5(2) y
N(3) C(a5) C(b5) 110.4(2) y
N(3) C(a6) C(b6) 110.4(2) y
N(4) C(a7) C(b7) 110.7(2) y
N(4) C(a8) C(b8) 110.7(2) y
N(1) C(a1) C(m1) 124.9(2) y
N(1) C(a2) C(m2) 125.1(2) y
N(2) C(a3) C(m2) 125.0(2) y
N(2) C(a4) C(m3) 125.2(2) y
N(3) C(a5) C(m3) 125.0(2) y
N(3) C(a6) C(m4) 125.0(2) y
N(4) C(a7) C(m4) 124.9(2) y
N(4) C(a8) C(m1) 125.0(2) y
C(m1) C(a1) C(b1) 124.9(2) y
C(m2) C(a2) C(b2) 124.4(2) y
C(m2) C(a3) C(b3) 124.5(2) y
C(m3) C(a4) C(b4) 124.3(2) y
C(m3) C(a5) C(b5) 124.5(2) y
C(m4) C(a6) C(b6) 124.6(2) y
C(m4) C(a7) C(b7) 124.4(2) y
C(m1) C(a8) C(b8) 124.3(2) y
C(b2) C(b1) C(a1) 107.1(2) y
C(b1) C(b2) C(a2) 106.7(2) y
C(b4) C(b3) C(a3) 106.5(2) y
C(b3) C(b4) C(a4) 106.9(2) y
C(b6) C(b5) C(a5) 106.9(2) y
C(b5) C(b6) C(a6) 106.8(2) y
C(b8) C(b7) C(a7) 106.6(2) y
C(b7) C(b8) C(a8) 106.8(2) y
C(a1) C(m1) C(a8) 125.7(2) y
C(a2) C(m2) C(a3) 125.0(2) y
C(a4) C(m3) C(a5) 125.5(2) y
C(a6) C(m4) C(a7) 125.2(2) y
C(a1) C(b1) C(11) 125.0(2) y
C(a2) C(b2) C(21) 124.8(2) y
C(a3) C(b3) C(31) 125.5(2) y
C(a4) C(b4) C(41) 124.7(2) y
C(a5) C(b5) C(51) 124.8(2) y
C(a6) C(b6) C(61) 125.3(2) y
C(a7) C(b7) C(71) 125.6(2) y
C(a8) C(b8) C(81) 125.0(2) y
C(b2) C(b1) C(11) 127.9(2) y
C(b1) C(b2) C(21) 128.4(2) y
C(b4) C(b3) C(31) 127.9(2) y
C(b3) C(b4) C(41) 128.4(2) y
C(b6) C(b5) C(51) 128.2(2) y
C(b5) C(b6) C(61) 127.9(2) y
C(b8) C(b7) C(71) 127.7(2) y
C(b7) C(b8) C(81) 128.2(2) y
C(b1) C(11) C(12) 113.6(2) y
C(b2) C(21) C(22) 111.7(2) y
C(b3) C(31) C(32) 112.9(2) y
C(b4) C(41) C(42) 113.2(2) y
C(b5) C(51) C(52) 112.9(2) y
C(b6) C(61) C(62) 114.1(2) y
C(b7) C(71) C(72) 112.9(2) y
C(b8) C(81) C(82) 113.6(2) y
O(1) Cl O(2) 106.93(9) y
O(1) Cl O(3) 109.49(11) y
O(1) Cl O(4) 107.67(10) y
O(2) Cl O(3) 111.10(11) y
O(2) Cl O(4) 110.83(11) y
O(3) Cl O(4) 110.68(12) y
Cl O(1) Mn 127.13(8) y

loop_
_geom_bond_atom_site_label_1
_geom_bond_atom_site_label_2
_geom_bond_distance
_geom_bond_publ_flag
Mn N(1) 1.999(2) yes
Mn N(2) 2.001(2) yes
Mn N(3) 2.006(2) yes
Mn N(4) 1.995(2) yes
Mn O(1) 2.183(2) yes
N(1) C(a1) 1.381(2) y
N(1) C(a2) 1.380(2) y
N(2) C(a3) 1.379(2) y
N(2) C(a4) 1.379(2) y
N(3) C(a5) 1.379(2) y
N(3) C(a6) 1.380(2) y
N(4) C(a7) 1.378(2) y
N(4) C(a8) 1.377(2) y
C(a1) C(b1) 1.439(3) y
C(a2) C(b2) 1.441(3) y
C(a3) C(b3) 1.442(3) y
C(a4) C(b4) 1.438(3) y
C(a5) C(b5) 1.439(3) y
C(a6) C(b6) 1.440(3) y
C(a7) C(b7) 1.443(3) y
C(a8) C(b8) 1.440(3) y
C(a1) C(m1) 1.376(3) y
C(a2) C(m2) 1.377(3) y
C(a3) C(m2) 1.384(3) y
C(a4) C(m3) 1.376(3) y
C(a5) C(m3) 1.377(3) y
C(a6) C(m4) 1.375(3) y
C(a7) C(m4) 1.382(3) y
C(a8) C(m1) 1.379(3) y
C(b1) C(b2) 1.363(3) y
C(b3) C(b4) 1.363(3) y
C(b5) C(b6) 1.360(3) y
C(b7) C(b8) 1.362(3) y
C(b1) C(11) 1.498(3) y
C(b2) C(21) 1.493(3) y
C(b3) C(31) 1.493(3) y
C(b4) C(41) 1.496(3) y
C(b5) C(51) 1.503(3) y
C(b6) C(61) 1.499(3) y
C(b7) C(71) 1.496(3) y
C(b8) C(81) 1.496(3) y
C(11) C(12) 1.519(3) y
C(21) C(22) 1.534(3) y
C(31) C(32) 1.531(3) y
C(41) C(42) 1.526(3) y
C(51) C(52) 1.527(3) y
C(61) C(62) 1.521(3) y
C(71) C(72) 1.525(3) y
C(81) C(82) 1.521(3) y
Cl O(1) 1.457(2) y
Cl O(2) 1.424(2) y
Cl O(3) 1.416(2) y
Cl O(4) 1.423(2) y
